data_1517203
loop_
_publ_author_name
'Chen, Xiangning'
'Zhou, Han'
'Zhang, Kunyu'
'Li, Jiawen'
'Huang, Hanmin'

_publ_section_title
;
 Highly enantioselective hydrogenation of steric hindrance enones
 catalyzed by ru complexes with chiral diamine and achiral phosphane.
;
_journal_issue 15
_journal_name_full 'Organic letters'
_journal_page_first 3912
_journal_page_last 3915
_journal_paper_doi 10.1021/ol501648a
_journal_volume 16
_journal_year 2014
_chemical_absolute_configuration ad
_chemical_formula_moiety 'C52 H44 Cl2 N2 O P2 Ru, C H2 Cl2'
_chemical_formula_sum 'C53 H46 Cl4 N2 O P2 Ru'
_chemical_formula_weight 1031.73
_chemical_name_systematic
;
 ? 
;
_space_group_crystal_system monoclinic
_space_group_IT_number 4
_space_group_name_Hall 'P 2yb'
_space_group_name_H-M_alt 'P 1 21 1'
_symmetry_space_group_name_Hall 'P 2yb'
_symmetry_space_group_name_H-M 'P 1 21 1'
_atom_sites_solution_hydrogens geom
_atom_sites_solution_primary direct
_atom_sites_solution_secondary difmap
_audit_creation_date 2013-04-01
_audit_creation_method
;
  Olex2 1.2
  (compiled Dec  5 2012 16:20:19, GUI svn.r4385)
;
_cell_angle_alpha 90.00
_cell_angle_beta 107.9933(16)
_cell_angle_gamma 90.00
_cell_formula_units_Z 2
_cell_length_a 11.20234(15)
_cell_length_b 14.9864(3)
_cell_length_c 14.7402(3)
_cell_measurement_reflns_used 9042
_cell_measurement_temperature 293(2)
_cell_measurement_theta_max 72.6750
_cell_measurement_theta_min 4.1440
_cell_volume 2353.60(8)
_computing_cell_refinement
;
CrysAlisPro, Agilent Technologies,
Version 1.171.36.24 (release 03-12-2012 CrysAlis171 .NET)
(compiled Dec  3 2012,18:21:49)
;
_computing_data_collection
;
CrysAlisPro, Agilent Technologies,
Version 1.171.36.24 (release 03-12-2012 CrysAlis171 .NET)
(compiled Dec  3 2012,18:21:49)
;
_computing_data_reduction
;
CrysAlisPro, Agilent Technologies,
Version 1.171.36.24 (release 03-12-2012 CrysAlis171 .NET)
(compiled Dec  3 2012,18:21:49)
;
_computing_molecular_graphics
;
O. V. Dolomanov, L. J. Bourhis, R. J. Gildea, J. A. K. Howard and H. Puschmann,
OLEX2: a complete structure solution, refinement and analysis program.
J. Appl. Cryst. (2009). 42, 339-341.
;
_computing_publication_material
;
O. V. Dolomanov, L. J. Bourhis, R. J. Gildea, J. A. K. Howard and H. Puschmann,
OLEX2: a complete structure solution, refinement and analysis program.
J. Appl. Cryst. (2009). 42, 339-341.
;
_computing_structure_refinement
;
SHELXL, G.M. Sheldrick, Acta Cryst.
(2008). A64, 112-122
;
_computing_structure_solution
;
SHELXS, G.M. Sheldrick, Acta Cryst.
(2008). A64, 112-122
;
_diffrn_ambient_temperature 293(2)
_diffrn_detector_area_resol_mean 16.0733
_diffrn_measured_fraction_theta_full 0.9704
_diffrn_measured_fraction_theta_max 0.8284
_diffrn_measurement_details
;
  1 omega   22.00   47.00   1.0000    1.0000
omega____ theta____ kappa____ phi______ frames
    -        0.0000   57.0000  -90.0000 25

  2 omega   27.00   70.00   1.0000    1.0000
omega____ theta____ kappa____ phi______ frames
    -        0.0000   57.0000 -180.0000 43

  3 omega  -24.00   12.00   1.0000    1.0000
omega____ theta____ kappa____ phi______ frames
    -        0.0000   57.0000 -180.0000 36

  4 omega  -80.00  -40.00   1.0000    1.0000
omega____ theta____ kappa____ phi______ frames
    -        0.0000  178.0000  -60.0000 40

  5 omega  -23.00    7.00   1.0000    1.0000
omega____ theta____ kappa____ phi______ frames
    -        0.0000   57.0000  -90.0000 30

  6 omega  -73.00  -34.00   1.0000    1.0000
omega____ theta____ kappa____ phi______ frames
    -      -58.0000  -57.0000  120.0000 39

  7 omega -128.00  -84.00   1.0000    1.0000
omega____ theta____ kappa____ phi______ frames
    -      -58.0000  -77.0000   90.0000 44

  8 omega  -55.00  -25.00   1.0000    1.0000
omega____ theta____ kappa____ phi______ frames
    -      -58.0000  -77.0000   90.0000 30

  9 omega -124.00  -83.00   1.0000    1.0000
omega____ theta____ kappa____ phi______ frames
    -      -58.0000  -57.0000  120.0000 41

 10 omega    4.00  103.00   1.0000    1.0000
omega____ theta____ kappa____ phi______ frames
    -       58.0000  -99.0000  -30.0000 99

 11 omega -107.00  -46.00   1.0000    2.5000
omega____ theta____ kappa____ phi______ frames
    -      -64.5000  -77.0000 -150.0000 61

 12 omega   46.00  115.00   1.0000    2.5000
omega____ theta____ kappa____ phi______ frames
    -      116.0000 -111.0000 -150.0000 69

 13 omega   59.00   99.00   1.0000    2.5000
omega____ theta____ kappa____ phi______ frames
    -      116.0000 -111.0000  -30.0000 40

 14 omega  105.00  155.00   1.0000    2.5000
omega____ theta____ kappa____ phi______ frames
    -      116.0000  -91.0000  150.0000 50

 15 omega   47.00   84.00   1.0000    2.5000
omega____ theta____ kappa____ phi______ frames
    -      116.0000  -38.0000   90.0000 37

 16 omega   46.00   90.00   1.0000    2.5000
omega____ theta____ kappa____ phi______ frames
    -      116.0000  -50.0000  150.0000 44

 17 omega   52.00   86.00   1.0000    2.5000
omega____ theta____ kappa____ phi______ frames
    -      116.0000  -38.0000 -120.0000 34

 18 omega   43.00   85.00   1.0000    2.5000
omega____ theta____ kappa____ phi______ frames
    -      116.0000  -38.0000 -180.0000 42

 19 omega   97.00  123.00   1.0000    2.5000
omega____ theta____ kappa____ phi______ frames
    -      116.0000  -77.0000  150.0000 26

 20 omega   53.00   79.00   1.0000    2.5000
omega____ theta____ kappa____ phi______ frames
    -      116.0000  -77.0000  150.0000 26

 21 omega  115.00  149.00   1.0000    2.5000
omega____ theta____ kappa____ phi______ frames
    -      116.0000  178.0000 -150.0000 34

 22 omega  126.00  163.00   1.0000    2.5000
omega____ theta____ kappa____ phi______ frames
    -      116.0000   38.0000 -150.0000 37

 23 omega  145.00  171.00   1.0000    2.5000
omega____ theta____ kappa____ phi______ frames
    -      116.0000  111.0000  -30.0000 26

 24 omega   42.00   93.00   1.0000    2.5000
omega____ theta____ kappa____ phi______ frames
    -      116.0000  -25.0000    0.0000 51

 25 omega   74.00  133.00   1.0000    2.5000
omega____ theta____ kappa____ phi______ frames
    -      116.0000  -91.0000    0.0000 59

 26 omega   43.00   72.00   1.0000    2.5000
omega____ theta____ kappa____ phi______ frames
    -      116.0000  -25.0000  -90.0000 29

 27 omega   42.00   88.00   1.0000    2.5000
omega____ theta____ kappa____ phi______ frames
    -      116.0000  -25.0000  120.0000 46

 28 omega   44.00   73.00   1.0000    2.5000
omega____ theta____ kappa____ phi______ frames
    -      116.0000  -91.0000  150.0000 29

 29 omega  100.00  125.00   1.0000    2.5000
omega____ theta____ kappa____ phi______ frames
    -      116.0000 -142.0000   -6.0000 25

 30 omega  100.00  161.00   1.0000    2.5000
omega____ theta____ kappa____ phi______ frames
    -      116.0000  111.0000 -120.0000 61

 31 omega   65.00   99.00   1.0000    2.5000
omega____ theta____ kappa____ phi______ frames
    -      116.0000  -50.0000 -180.0000 34

 32 omega   47.00   73.00   1.0000    2.5000
omega____ theta____ kappa____ phi______ frames
    -      116.0000 -142.0000   -6.0000 26

 33 omega   43.00   68.00   1.0000    2.5000
omega____ theta____ kappa____ phi______ frames
    -      116.0000  -25.0000  -60.0000 25

 34 omega  124.00  176.00   1.0000    2.5000
omega____ theta____ kappa____ phi______ frames
    -      116.0000   50.0000   60.0000 52

 35 omega  104.00  131.00   1.0000    2.5000
omega____ theta____ kappa____ phi______ frames
    -      116.0000  111.0000  -30.0000 27

 36 omega  115.00  141.00   1.0000    2.5000
omega____ theta____ kappa____ phi______ frames
    -      116.0000  111.0000  -90.0000 26
;
_diffrn_measurement_device_type 'SuperNova, Dual, Cu at zero, Eos'
_diffrn_measurement_method '\w scans'
_diffrn_orient_matrix_UB_11 -0.0007052000
_diffrn_orient_matrix_UB_12 -0.0953905000
_diffrn_orient_matrix_UB_13 -0.0391888000
_diffrn_orient_matrix_UB_21 0.0210026000
_diffrn_orient_matrix_UB_22 -0.0380570000
_diffrn_orient_matrix_UB_23 0.1008215000
_diffrn_orient_matrix_UB_31 -0.1430174000
_diffrn_orient_matrix_UB_32 -0.0051017000
_diffrn_orient_matrix_UB_33 -0.0192925000
_diffrn_radiation_monochromator mirror
_diffrn_radiation_type 'Cu K\a'
_diffrn_radiation_wavelength 1.5418
_diffrn_reflns_av_R_equivalents 0.0276
_diffrn_reflns_av_unetI/netI 0.0394
_diffrn_reflns_limit_h_max 10
_diffrn_reflns_limit_h_min -13
_diffrn_reflns_limit_k_max 18
_diffrn_reflns_limit_k_min -18
_diffrn_reflns_limit_l_max 18
_diffrn_reflns_limit_l_min -17
_diffrn_reflns_number 12953
_diffrn_reflns_theta_full 71.00
_diffrn_reflns_theta_max 72.12
_diffrn_reflns_theta_min 3.15
_diffrn_source 'SuperNova (Cu) X-ray Source'
_exptl_absorpt_coefficient_mu 5.750
_exptl_absorpt_correction_T_max 1.00000
_exptl_absorpt_correction_T_min 0.47018
_exptl_absorpt_correction_type multi-scan
_exptl_absorpt_process_details
;
CrysAlisPro, Agilent Technologies,
Version 1.171.36.24 (release 03-12-2012 CrysAlis171 .NET)
(compiled Dec  3 2012,18:21:49)
Empirical absorption correction using spherical harmonics,
 implemented in SCALE3 ABSPACK scaling algorithm.
;
_exptl_crystal_colour 'clear light yellow'
_exptl_crystal_density_diffrn 1.456
_exptl_crystal_density_method 'not measured'
_exptl_crystal_description block
_exptl_crystal_F_000 1056
_exptl_crystal_size_max 0.28
_exptl_crystal_size_mid 0.14
_exptl_crystal_size_min 0.08
_refine_diff_density_max 0.589
_refine_diff_density_min -0.879
_refine_diff_density_rms 0.082
_refine_ls_abs_structure_details 'Flack H D (1983), Acta Cryst. A39, 876-881'
_refine_ls_abs_structure_Flack -0.021(6)
_refine_ls_extinction_method none
_refine_ls_goodness_of_fit_ref 1.057
_refine_ls_hydrogen_treatment mixed
_refine_ls_matrix_type full
_refine_ls_number_parameters 568
_refine_ls_number_reflns 7716
_refine_ls_number_restraints 1
_refine_ls_restrained_S_all 1.057
_refine_ls_R_factor_all 0.0320
_refine_ls_R_factor_gt 0.0314
_refine_ls_shift/su_max 0.002
_refine_ls_shift/su_mean 0.000
_refine_ls_structure_factor_coef Fsqd
_refine_ls_weighting_details 'calc w=1/[\s^2^(Fo^2^)+(0.0541P)^2^+0.2965P] where P=(Fo^2^+2Fc^2^)/3'
_refine_ls_weighting_scheme calc
_refine_ls_wR_factor_gt 0.0810
_refine_ls_wR_factor_ref 0.0820
_reflns_number_gt 7575
_reflns_number_total 7716
_reflns_threshold_expression >2sigma(I)
_cod_data_source_file ol501648a_si_001.cif
_cod_data_source_block zhouhan0401
_cod_depositor_comments 'Adding full bibliography for 1517203.cif.'
_cod_original_cell_volume 2353.60(7)
_cod_database_code 1517203
_reflns_odcompleteness_completeness 97.04
_reflns_odcompleteness_iscentric 1
_reflns_odcompleteness_theta 74.33
_olex2_refinement_description
;
1. Fixed Uiso
 At 1.2 times of:
  H11 of C11, H12 of C12, H13 of C13, H14 of C14, {H16A,H16B} of C16, H17 of
  C17, H18 of C18, H19 of C19, H20 of C20, H21 of C21, H9 of C9, H8 of C8, H6
  of C6, H5 of C5, H4 of C4, H3 of C3, {H1A,H1B} of C1, H1D of N1D, {H53A,H53B}
  of C53, H52 of C52, H51 of C51, H50 of C50, H49 of C49, H48 of C48, H46 of
  C46, H45 of C45, H1 of N1, H39 of C39, H42 of C42, H43 of C43, H44 of C44,
  H23 of C23, H24 of C24, H25 of C25, H26 of C26, H27 of C27, H30 of C30, H31
  of C31, H32 of C32, H33 of C33, H36 of C36, H37 of C37, H38 of C38
2.a Ternary CH refined with riding coordinates:
 N1(H1), N1D(H1D), C8(H8), C9(H9)
2.b Secondary CH2 refined with riding coordinates:
 C1(H1A,H1B), C16(H16A,H16B), C53(H53A,H53B)
2.c Aromatic/amide H refined with riding coordinates:
 C3(H3), C4(H4), C5(H5), C6(H6), C11(H11), C12(H12), C13(H13), C14(H14),
 C17(H17), C18(H18), C19(H19), C20(H20), C21(H21), C23(H23), C24(H24), C25(H25),
  C26(H26), C27(H27), C30(H30), C31(H31), C32(H32), C33(H33), C36(H36),
 C37(H37), C38(H38), C39(H39), C42(H42), C43(H43), C44(H44), C45(H45), C46(H46),
  C48(H48), C49(H49), C50(H50), C51(H51), C52(H52)
;

loop_
_space_group_symop_id
_space_group_symop_operation_xyz
1 'x, y, z'
2 '-x, y+1/2, -z'

loop_
_atom_site_label
_atom_site_type_symbol
_atom_site_fract_x
_atom_site_fract_y
_atom_site_fract_z
_atom_site_U_iso_or_equiv
_atom_site_adp_type
_atom_site_occupancy
_atom_site_symmetry_multiplicity
_atom_site_calc_flag
_atom_site_refinement_flags
Ru1 Ru 0.576476(16) 0.574829(13) 0.768784(12) 0.02222(6) Uani 1 1 d .
Cl1 Cl 0.61812(7) 0.52694(6) 0.62443(5) 0.03460(16) Uani 1 1 d .
Cl2 Cl 0.49001(7) 0.61619(6) 0.89464(5) 0.03358(15) Uani 1 1 d .
Cl3 Cl 0.5884(5) 0.5514(2) 0.3379(4) 0.2095(19) Uani 1 1 d .
Cl4 Cl 0.4212(4) 0.6986(5) 0.3503(3) 0.256(4) Uani 1 1 d .
P1 P 0.77642(6) 0.53538(5) 0.86532(5) 0.02490(14) Uani 1 1 d .
P2 P 0.60977(7) 0.72802(5) 0.75447(5) 0.02531(15) Uani 1 1 d .
O2 O 0.8138(2) 0.70630(16) 0.94082(17) 0.0316(5) Uani 1 1 d .
N1 N 0.3799(2) 0.5853(2) 0.68132(17) 0.0262(5) Uani 1 1 d .
H1 H 0.3497 0.6331 0.7055 0.031 Uiso 1 1 calc R
N1D N 0.5122(2) 0.43558(18) 0.76667(19) 0.0291(5) Uani 1 1 d .
H1D H 0.5654 0.4026 0.7444 0.035 Uiso 1 1 calc R
C1 C 0.5067(3) 0.3896(2) 0.8553(2) 0.0361(7) Uani 1 1 d .
H1A H 0.4878 0.4318 0.8988 0.043 Uiso 1 1 calc R
H1B H 0.5859 0.3606 0.8874 0.043 Uiso 1 1 calc R
C2 C 0.4033(3) 0.3219(2) 0.8218(3) 0.0361(7) Uani 1 1 d .
C3 C 0.3708(5) 0.2526(3) 0.8721(3) 0.0500(10) Uani 1 1 d .
H3 H 0.4195 0.2389 0.9340 0.060 Uiso 1 1 calc R
C4 C 0.2619(5) 0.2040(3) 0.8261(4) 0.0600(12) Uani 1 1 d .
H4 H 0.2365 0.1583 0.8587 0.072 Uiso 1 1 calc R
C5 C 0.1916(5) 0.2228(3) 0.7331(4) 0.0541(10) Uani 1 1 d .
H5 H 0.1201 0.1893 0.7041 0.065 Uiso 1 1 calc R
C6 C 0.2259(4) 0.2911(3) 0.6824(3) 0.0442(8) Uani 1 1 d .
H6 H 0.1794 0.3028 0.6194 0.053 Uiso 1 1 calc R
C7 C 0.3314(3) 0.3413(2) 0.7283(3) 0.0328(7) Uani 1 1 d .
C8 C 0.3840(3) 0.4236(2) 0.6953(2) 0.0284(6) Uani 1 1 d .
H8 H 0.3896 0.4154 0.6308 0.034 Uiso 1 1 calc R
C9 C 0.3084(3) 0.5072(2) 0.7011(2) 0.0264(6) Uani 1 1 d .
H9 H 0.2991 0.5125 0.7649 0.032 Uiso 1 1 calc R
C10 C 0.1822(3) 0.5161(2) 0.6258(2) 0.0309(6) Uani 1 1 d .
C11 C 0.0656(3) 0.4860(3) 0.6263(3) 0.0378(7) Uani 1 1 d .
H11 H 0.0575 0.4504 0.6758 0.045 Uiso 1 1 calc R
C12 C -0.0388(3) 0.5101(3) 0.5513(3) 0.0451(9) Uani 1 1 d .
H12 H -0.1179 0.4906 0.5505 0.054 Uiso 1 1 calc R
C13 C -0.0266(3) 0.5628(3) 0.4779(3) 0.0470(9) Uani 1 1 d .
H13 H -0.0977 0.5785 0.4282 0.056 Uiso 1 1 calc R
C14 C 0.0912(4) 0.5927(3) 0.4773(3) 0.0420(8) Uani 1 1 d .
H14 H 0.0999 0.6274 0.4274 0.050 Uiso 1 1 calc R
C15 C 0.1948(3) 0.5692(3) 0.5532(2) 0.0316(6) Uani 1 1 d .
C16 C 0.3309(3) 0.5972(2) 0.5752(2) 0.0324(7) Uani 1 1 d .
H16A H 0.3751 0.5592 0.5429 0.039 Uiso 1 1 calc R
H16B H 0.3377 0.6588 0.5572 0.039 Uiso 1 1 calc R
C17 C 0.8482(3) 0.4078(3) 0.7484(2) 0.0359(7) Uani 1 1 d .
H17 H 0.8434 0.4550 0.7064 0.043 Uiso 1 1 calc R
C18 C 0.8797(4) 0.3237(3) 0.7249(3) 0.0449(8) Uani 1 1 d .
H18 H 0.8975 0.3152 0.6679 0.054 Uiso 1 1 calc R
C19 C 0.8851(4) 0.2521(3) 0.7850(3) 0.0507(10) Uani 1 1 d .
H19 H 0.9061 0.1956 0.7685 0.061 Uiso 1 1 calc R
C20 C 0.8592(4) 0.2648(3) 0.8695(3) 0.0467(9) Uani 1 1 d .
H20 H 0.8617 0.2167 0.9099 0.056 Uiso 1 1 calc R
C21 C 0.8294(3) 0.3497(2) 0.8945(3) 0.0368(7) Uani 1 1 d .
H21 H 0.8131 0.3577 0.9521 0.044 Uiso 1 1 calc R
C22 C 0.8234(3) 0.4228(2) 0.8349(2) 0.0300(6) Uani 1 1 d .
C23 C 0.7287(4) 0.4989(2) 1.0406(2) 0.0357(7) Uani 1 1 d .
H23 H 0.6441 0.4994 1.0054 0.043 Uiso 1 1 calc R
C24 C 0.7650(4) 0.4777(3) 1.1375(3) 0.0459(8) Uani 1 1 d .
H24 H 0.7043 0.4626 1.1659 0.055 Uiso 1 1 calc R
C25 C 0.8896(5) 0.4789(3) 1.1915(3) 0.0511(10) Uani 1 1 d .
H25 H 0.9131 0.4655 1.2562 0.061 Uiso 1 1 calc R
C26 C 0.9804(4) 0.5006(3) 1.1480(3) 0.0501(10) Uani 1 1 d .
H26 H 1.0647 0.5021 1.1839 0.060 Uiso 1 1 calc R
C27 C 0.9446(4) 0.5201(3) 1.0514(3) 0.0431(8) Uani 1 1 d .
H27 H 1.0057 0.5337 1.0229 0.052 Uiso 1 1 calc R
C28 C 0.8189(3) 0.5195(2) 0.9962(2) 0.0316(6) Uani 1 1 d .
C29 C 0.9079(3) 0.6063(2) 0.8620(2) 0.0284(6) Uani 1 1 d .
C30 C 1.0076(3) 0.5855(3) 0.8282(3) 0.0379(7) Uani 1 1 d .
H30 H 1.0150 0.5279 0.8070 0.046 Uiso 1 1 calc R
C31 C 1.0961(4) 0.6492(3) 0.8258(3) 0.0498(9) Uani 1 1 d .
H31 H 1.1629 0.6335 0.8040 0.060 Uiso 1 1 calc R
C32 C 1.0868(4) 0.7352(3) 0.8549(3) 0.0465(9) Uani 1 1 d .
H32 H 1.1453 0.7777 0.8509 0.056 Uiso 1 1 calc R
C33 C 0.9897(3) 0.7587(3) 0.8907(3) 0.0369(7) Uani 1 1 d .
H33 H 0.9822 0.8168 0.9103 0.044 Uiso 1 1 calc R
C34 C 0.9046(3) 0.6936(2) 0.8962(2) 0.0295(6) Uani 1 1 d .
C35 C 0.7566(3) 0.7890(2) 0.9354(2) 0.0323(6) Uani 1 1 d .
C36 C 0.8006(4) 0.8482(3) 1.0106(3) 0.0436(8) Uani 1 1 d .
H36 H 0.8713 0.8345 1.0615 0.052 Uiso 1 1 calc R
C37 C 0.7371(4) 0.9284(3) 1.0085(3) 0.0498(9) Uani 1 1 d .
H37 H 0.7658 0.9693 1.0579 0.060 Uiso 1 1 calc R
C38 C 0.6321(4) 0.9469(3) 0.9334(3) 0.0484(9) Uani 1 1 d .
H38 H 0.5884 0.9997 0.9331 0.058 Uiso 1 1 calc R
C39 C 0.5904(4) 0.8875(3) 0.8580(3) 0.0411(8) Uani 1 1 d .
H39 H 0.5207 0.9021 0.8067 0.049 Uiso 1 1 calc R
C40 C 0.6518(3) 0.8054(2) 0.8578(2) 0.0305(6) Uani 1 1 d .
C41 C 0.7175(3) 0.7733(2) 0.6928(2) 0.0305(6) Uani 1 1 d .
C42 C 0.7280(4) 0.8659(3) 0.6851(3) 0.0408(8) Uani 1 1 d .
H42 H 0.6841 0.9037 0.7135 0.049 Uiso 1 1 calc R
C43 C 0.8038(4) 0.9018(3) 0.6351(3) 0.0477(9) Uani 1 1 d .
H43 H 0.8081 0.9633 0.6284 0.057 Uiso 1 1 calc R
C44 C 0.8728(4) 0.8459(3) 0.5955(3) 0.0521(10) Uani 1 1 d .
H44 H 0.9242 0.8696 0.5626 0.063 Uiso 1 1 calc R
C45 C 0.8647(4) 0.7544(3) 0.6051(3) 0.0522(10) Uani 1 1 d .
H45 H 0.9117 0.7168 0.5791 0.063 Uiso 1 1 calc R
C46 C 0.7870(3) 0.7179(3) 0.6531(2) 0.0379(7) Uani 1 1 d .
H46 H 0.7817 0.6563 0.6586 0.045 Uiso 1 1 calc R
C47 C 0.4615(3) 0.7810(2) 0.6831(2) 0.0307(6) Uani 1 1 d .
C48 C 0.4420(4) 0.8119(3) 0.5904(3) 0.0414(8) Uani 1 1 d .
H48 H 0.5086 0.8132 0.5653 0.050 Uiso 1 1 calc R
C49 C 0.3234(4) 0.8407(3) 0.5348(3) 0.0553(11) Uani 1 1 d .
H49 H 0.3118 0.8619 0.4734 0.066 Uiso 1 1 calc R
C50 C 0.2244(4) 0.8378(3) 0.5706(4) 0.0573(11) Uani 1 1 d .
H50 H 0.1449 0.8546 0.5323 0.069 Uiso 1 1 calc R
C51 C 0.2416(4) 0.8100(3) 0.6636(3) 0.0468(9) Uani 1 1 d .
H51 H 0.1744 0.8098 0.6881 0.056 Uiso 1 1 calc R
C52 C 0.3601(3) 0.7824(2) 0.7202(3) 0.0356(7) Uani 1 1 d .
H52 H 0.3721 0.7648 0.7829 0.043 Uiso 1 1 calc R
C53 C 0.5535(9) 0.6415(7) 0.3945(7) 0.114(3) Uani 1 1 d .
H53A H 0.5557 0.6218 0.4577 0.137 Uiso 1 1 calc R
H53B H 0.6219 0.6836 0.4032 0.137 Uiso 1 1 calc R

loop_
_atom_site_aniso_label
_atom_site_aniso_U_11
_atom_site_aniso_U_22
_atom_site_aniso_U_33
_atom_site_aniso_U_23
_atom_site_aniso_U_13
_atom_site_aniso_U_12
Ru1 0.02429(10) 0.02189(10) 0.02068(9) 0.00122(8) 0.00722(6) 0.00011(8)
Cl1 0.0369(3) 0.0411(4) 0.0278(3) -0.0033(3) 0.0129(3) 0.0018(3)
Cl2 0.0397(4) 0.0370(4) 0.0271(3) -0.0004(3) 0.0148(3) 0.0022(3)
Cl3 0.285(5) 0.119(3) 0.232(5) -0.049(3) 0.090(4) -0.003(3)
Cl4 0.169(3) 0.447(9) 0.176(3) 0.141(5) 0.088(3) 0.166(5)
P1 0.0256(3) 0.0252(3) 0.0233(3) 0.0020(3) 0.0066(2) 0.0011(3)
P2 0.0281(3) 0.0232(3) 0.0246(3) 0.0015(3) 0.0081(3) 0.0007(3)
O2 0.0336(11) 0.0302(11) 0.0331(11) -0.0005(9) 0.0135(9) 0.0005(9)
N1 0.0258(10) 0.0259(13) 0.0260(10) 0.0012(11) 0.0065(8) -0.0028(11)
N1D 0.0310(12) 0.0260(13) 0.0306(13) 0.0043(11) 0.0100(10) 0.0017(10)
C1 0.0395(17) 0.0348(17) 0.0321(16) 0.0081(14) 0.0080(13) -0.0024(14)
C2 0.0433(17) 0.0281(16) 0.0374(17) 0.0017(14) 0.0133(14) -0.0007(14)
C3 0.075(3) 0.0313(19) 0.049(2) 0.0098(16) 0.027(2) -0.0034(18)
C4 0.085(3) 0.0305(19) 0.074(3) 0.001(2) 0.039(3) -0.017(2)
C5 0.061(2) 0.0314(19) 0.074(3) -0.012(2) 0.027(2) -0.0187(18)
C6 0.053(2) 0.0302(17) 0.049(2) -0.0069(16) 0.0141(17) -0.0078(16)
C7 0.0408(18) 0.0226(15) 0.0377(17) -0.0012(13) 0.0159(14) -0.0016(13)
C8 0.0332(14) 0.0234(15) 0.0277(14) -0.0015(11) 0.0081(12) -0.0027(12)
C9 0.0289(13) 0.0235(14) 0.0286(14) 0.0002(11) 0.0115(11) -0.0041(11)
C10 0.0310(15) 0.0276(15) 0.0332(15) -0.0065(12) 0.0087(12) -0.0014(12)
C11 0.0351(16) 0.0387(18) 0.0401(17) -0.0107(15) 0.0123(13) -0.0084(14)
C12 0.0303(15) 0.049(2) 0.053(2) -0.0178(18) 0.0089(15) -0.0053(15)
C13 0.0340(15) 0.049(2) 0.0462(18) -0.0100(18) -0.0050(13) 0.0015(16)
C14 0.0426(17) 0.041(2) 0.0365(16) 0.0013(14) 0.0031(14) 0.0036(15)
C15 0.0303(13) 0.0297(14) 0.0315(13) -0.0045(15) 0.0046(10) 0.0041(15)
C16 0.0329(14) 0.0329(19) 0.0268(14) 0.0068(11) 0.0027(11) 0.0011(11)
C17 0.0367(16) 0.0369(17) 0.0331(16) 0.0013(14) 0.0092(12) 0.0035(14)
C18 0.047(2) 0.044(2) 0.0439(19) -0.0104(17) 0.0154(15) 0.0038(17)
C19 0.057(2) 0.0328(19) 0.058(2) -0.0095(17) 0.0114(18) 0.0052(17)
C20 0.058(2) 0.0294(17) 0.049(2) 0.0051(16) 0.0112(17) 0.0029(16)
C21 0.0405(17) 0.0314(17) 0.0361(17) 0.0003(14) 0.0084(13) 0.0029(14)
C22 0.0280(14) 0.0277(15) 0.0329(15) -0.0008(12) 0.0074(11) 0.0025(12)
C23 0.0477(18) 0.0330(16) 0.0274(15) -0.0001(13) 0.0131(13) 0.0004(14)
C24 0.065(2) 0.0393(19) 0.0349(18) 0.0051(16) 0.0179(16) 0.0045(18)
C25 0.078(3) 0.041(2) 0.0258(16) 0.0069(15) 0.0040(17) 0.003(2)
C26 0.050(2) 0.047(2) 0.0389(19) 0.0091(17) -0.0065(16) 0.0001(17)
C27 0.0435(18) 0.043(2) 0.0358(18) 0.0076(16) 0.0024(14) 0.0005(16)
C28 0.0399(16) 0.0262(15) 0.0264(14) 0.0011(12) 0.0067(12) 0.0003(12)
C29 0.0275(13) 0.0298(14) 0.0269(13) 0.0022(11) 0.0069(11) 0.0013(11)
C30 0.0356(14) 0.0347(18) 0.0471(17) -0.0077(16) 0.0180(12) 0.0000(15)
C31 0.0399(19) 0.054(2) 0.064(2) -0.006(2) 0.0293(17) -0.0060(17)
C32 0.0452(19) 0.046(2) 0.054(2) -0.0047(18) 0.0235(16) -0.0159(17)
C33 0.0387(17) 0.0337(17) 0.0383(17) -0.0032(14) 0.0119(13) -0.0069(14)
C34 0.0285(14) 0.0321(16) 0.0260(13) 0.0002(12) 0.0057(11) 0.0016(12)
C35 0.0339(15) 0.0325(16) 0.0330(15) -0.0039(13) 0.0142(12) 0.0007(13)
C36 0.0468(19) 0.045(2) 0.0366(18) -0.0122(16) 0.0094(15) -0.0027(16)
C37 0.055(2) 0.041(2) 0.053(2) -0.0215(18) 0.0155(18) -0.0041(18)
C38 0.051(2) 0.0349(18) 0.061(2) -0.0119(18) 0.0196(18) 0.0032(16)
C39 0.0439(18) 0.0301(17) 0.0462(19) -0.0015(15) 0.0092(15) 0.0042(14)
C40 0.0354(15) 0.0252(15) 0.0316(15) -0.0051(12) 0.0114(12) -0.0027(12)
C41 0.0323(14) 0.0320(16) 0.0267(14) 0.0030(12) 0.0085(11) -0.0034(12)
C42 0.0468(18) 0.0345(18) 0.0440(19) 0.0048(15) 0.0186(15) -0.0058(15)
C43 0.060(2) 0.0382(19) 0.045(2) 0.0075(16) 0.0164(17) -0.0169(18)
C44 0.055(2) 0.065(3) 0.042(2) 0.0059(19) 0.0240(17) -0.020(2)
C45 0.055(2) 0.060(3) 0.052(2) -0.003(2) 0.0324(19) -0.006(2)
C46 0.0416(17) 0.0401(18) 0.0339(16) 0.0005(14) 0.0147(14) -0.0033(15)
C47 0.0351(15) 0.0244(14) 0.0300(15) 0.0033(12) 0.0063(12) 0.0020(12)
C48 0.0412(18) 0.0392(19) 0.0409(18) 0.0132(16) 0.0081(14) 0.0003(15)
C49 0.054(2) 0.054(3) 0.048(2) 0.024(2) 0.0018(18) 0.005(2)
C50 0.0374(19) 0.056(3) 0.070(3) 0.024(2) 0.0036(18) 0.0130(18)
C51 0.0377(18) 0.037(2) 0.066(3) 0.0110(18) 0.0160(17) 0.0082(15)
C52 0.0381(17) 0.0279(16) 0.0410(18) 0.0032(14) 0.0126(14) 0.0072(14)
C53 0.108(6) 0.130(8) 0.114(6) 0.043(6) 0.046(5) 0.027(6)

loop_
_atom_type_symbol
_atom_type_description
_atom_type_scat_dispersion_real
_atom_type_scat_dispersion_imag
_atom_type_scat_source
C C 0.0181 0.0091 'International Tables Vol C Tables 4.2.6.8 and 6.1.1.4'
H H 0.0000 0.0000 'International Tables Vol C Tables 4.2.6.8 and 6.1.1.4'
N N 0.0311 0.0180 'International Tables Vol C Tables 4.2.6.8 and 6.1.1.4'
O O 0.0492 0.0322 'International Tables Vol C Tables 4.2.6.8 and 6.1.1.4'
Ru Ru 0.0552 3.2960 'International Tables Vol C Tables 4.2.6.8 and 6.1.1.4'
Cl Cl 0.3639 0.7018 'International Tables Vol C Tables 4.2.6.8 and 6.1.1.4'
P P 0.2955 0.4335 'International Tables Vol C Tables 4.2.6.8 and 6.1.1.4'

loop_
_geom_angle_atom_site_label_1
_geom_angle_atom_site_label_2
_geom_angle_atom_site_label_3
_geom_angle
Cl1 Ru1 Cl2 168.12(3)
P1 Ru1 Cl1 92.96(3)
P1 Ru1 Cl2 97.68(3)
P1 Ru1 P2 98.85(3)
P2 Ru1 Cl1 97.57(3)
P2 Ru1 Cl2 86.03(3)
N1 Ru1 Cl1 86.31(7)
N1 Ru1 Cl2 82.25(7)
N1 Ru1 P1 169.08(8)
N1 Ru1 P2 92.05(8)
N1 Ru1 N1D 78.16(10)
N1D Ru1 Cl1 81.82(7)
N1D Ru1 Cl2 92.70(7)
N1D Ru1 P1 90.94(7)
N1D Ru1 P2 170.21(7)
C22 P1 Ru1 111.89(10)
C28 P1 Ru1 123.88(11)
C28 P1 C22 97.67(15)
C29 P1 Ru1 117.81(10)
C29 P1 C22 103.34(14)
C29 P1 C28 98.76(15)
C40 P2 Ru1 123.04(11)
C41 P2 Ru1 123.31(12)
C41 P2 C40 97.78(15)
C47 P2 Ru1 109.38(11)
C47 P2 C40 98.85(15)
C47 P2 C41 99.83(15)
C34 O2 C35 119.4(3)
Ru1 N1 H1 104.7
C9 N1 Ru1 109.30(19)
C9 N1 H1 104.7
C9 N1 C16 104.5(2)
C16 N1 Ru1 126.93(19)
C16 N1 H1 104.7
Ru1 N1D H1D 105.8
C1 N1D Ru1 121.7(2)
C1 N1D H1D 105.8
C1 N1D C8 105.5(2)
C8 N1D Ru1 111.09(18)
C8 N1D H1D 105.8
N1D C1 H1A 110.7
N1D C1 H1B 110.7
N1D C1 C2 105.0(3)
H1A C1 H1B 108.8
C2 C1 H1A 110.7
C2 C1 H1B 110.7
C3 C2 C1 129.2(4)
C3 C2 C7 121.1(4)
C7 C2 C1 109.6(3)
C2 C3 H3 121.2
C2 C3 C4 117.6(4)
C4 C3 H3 121.2
C3 C4 H4 119.4
C5 C4 C3 121.1(4)
C5 C4 H4 119.4
C4 C5 H5 119.4
C4 C5 C6 121.1(4)
C6 C5 H5 119.4
C5 C6 H6 120.9
C7 C6 C5 118.2(4)
C7 C6 H6 120.9
C2 C7 C8 108.9(3)
C6 C7 C2 120.9(3)
C6 C7 C8 130.1(3)
N1D C8 C7 104.8(3)
N1D C8 H8 111.0
N1D C8 C9 106.7(2)
C7 C8 H8 111.0
C7 C8 C9 111.9(3)
C9 C8 H8 111.0
N1 C9 C8 106.9(2)
N1 C9 H9 110.2
N1 C9 C10 102.9(2)
C8 C9 H9 110.2
C10 C9 C8 116.1(3)
C10 C9 H9 110.2
C11 C10 C9 129.6(3)
C15 C10 C9 109.0(3)
C15 C10 C11 121.1(3)
C10 C11 H11 120.8
C10 C11 C12 118.4(4)
C12 C11 H11 120.8
C11 C12 H12 119.6
C13 C12 C11 120.7(3)
C13 C12 H12 119.6
C12 C13 H13 119.6
C12 C13 C14 120.7(3)
C14 C13 H13 119.6
C13 C14 H14 120.9
C15 C14 C13 118.1(4)
C15 C14 H14 120.9
C10 C15 C14 120.9(3)
C10 C15 C16 109.4(3)
C14 C15 C16 129.6(3)
N1 C16 C15 102.1(2)
N1 C16 H16A 111.3
N1 C16 H16B 111.3
C15 C16 H16A 111.3
C15 C16 H16B 111.3
H16A C16 H16B 109.2
C18 C17 H17 119.6
C18 C17 C22 120.7(4)
C22 C17 H17 119.6
C17 C18 H18 119.6
C17 C18 C19 120.8(4)
C19 C18 H18 119.6
C18 C19 H19 120.2
C20 C19 C18 119.5(4)
C20 C19 H19 120.2
C19 C20 H20 120.0
C19 C20 C21 120.0(4)
C21 C20 H20 120.0
C20 C21 H21 119.3
C22 C21 C20 121.3(3)
C22 C21 H21 119.3
C17 C22 P1 120.9(3)
C21 C22 P1 121.5(3)
C21 C22 C17 117.5(3)
C24 C23 H23 119.8
C24 C23 C28 120.4(4)
C28 C23 H23 119.8
C23 C24 H24 119.6
C25 C24 C23 120.7(4)
C25 C24 H24 119.6
C24 C25 H25 120.4
C24 C25 C26 119.3(4)
C26 C25 H25 120.4
C25 C26 H26 120.0
C27 C26 C25 120.0(4)
C27 C26 H26 120.0
C26 C27 H27 119.4
C26 C27 C28 121.2(4)
C28 C27 H27 119.4
C23 C28 P1 121.7(3)
C27 C28 P1 119.7(3)
C27 C28 C23 118.4(3)
C30 C29 P1 128.4(3)
C30 C29 C34 116.8(3)
C34 C29 P1 114.9(2)
C29 C30 H30 119.5
C31 C30 C29 121.0(4)
C31 C30 H30 119.5
C30 C31 H31 119.5
C32 C31 C30 120.9(4)
C32 C31 H31 119.5
C31 C32 H32 120.0
C31 C32 C33 120.1(4)
C33 C32 H32 120.0
C32 C33 H33 120.8
C34 C33 C32 118.4(4)
C34 C33 H33 120.8
O2 C34 C29 113.8(3)
O2 C34 C33 123.5(3)
C33 C34 C29 122.6(3)
C36 C35 O2 118.8(3)
C36 C35 C40 123.3(3)
C40 C35 O2 117.7(3)
C35 C36 H36 120.6
C35 C36 C37 118.8(4)
C37 C36 H36 120.6
C36 C37 H37 120.1
C38 C37 C36 119.8(4)
C38 C37 H37 120.1
C37 C38 H38 119.7
C37 C38 C39 120.6(4)
C39 C38 H38 119.7
C38 C39 H39 119.4
C38 C39 C40 121.2(4)
C40 C39 H39 119.4
C35 C40 P2 120.1(3)
C35 C40 C39 116.3(3)
C39 C40 P2 123.2(3)
C42 C41 P2 119.2(3)
C46 C41 P2 121.6(3)
C46 C41 C42 119.2(3)
C41 C42 H42 119.8
C43 C42 C41 120.4(4)
C43 C42 H42 119.8
C42 C43 H43 120.0
C44 C43 C42 120.0(4)
C44 C43 H43 120.0
C43 C44 H44 120.2
C45 C44 C43 119.5(4)
C45 C44 H44 120.2
C44 C45 H45 119.6
C44 C45 C46 120.8(4)
C46 C45 H45 119.6
C41 C46 C45 120.0(4)
C41 C46 H46 120.0
C45 C46 H46 120.0
C48 C47 P2 122.8(3)
C48 C47 C52 118.4(3)
C52 C47 P2 118.5(2)
C47 C48 H48 119.7
C47 C48 C49 120.7(4)
C49 C48 H48 119.7
C48 C49 H49 120.0
C50 C49 C48 120.1(4)
C50 C49 H49 120.0
C49 C50 H50 119.7
C49 C50 C51 120.6(4)
C51 C50 H50 119.7
C50 C51 H51 120.1
C50 C51 C52 119.7(4)
C52 C51 H51 120.1
C47 C52 H52 119.8
C51 C52 C47 120.4(4)
C51 C52 H52 119.8
Cl3 C53 H53A 106.8
Cl3 C53 H53B 106.8
Cl4 C53 Cl3 122.1(7)
Cl4 C53 H53A 106.8
Cl4 C53 H53B 106.8
H53A C53 H53B 106.7

loop_
_geom_bond_atom_site_label_1
_geom_bond_atom_site_label_2
_geom_bond_distance
Ru1 Cl1 2.4235(7)
Ru1 Cl2 2.4237(7)
Ru1 P1 2.3286(7)
Ru1 P2 2.3458(8)
Ru1 N1 2.187(2)
Ru1 N1D 2.204(3)
Cl3 C53 1.694(11)
Cl4 C53 1.660(9)
P1 C22 1.863(3)
P1 C28 1.854(3)
P1 C29 1.830(3)
P2 C40 1.856(3)
P2 C41 1.850(3)
P2 C47 1.849(3)
O2 C34 1.384(4)
O2 C35 1.387(4)
N1 H1 0.9100
N1 C9 1.497(4)
N1 C16 1.500(4)
N1D H1D 0.9100
N1D C1 1.495(4)
N1D C8 1.507(4)
C1 H1A 0.9700
C1 H1B 0.9700
C1 C2 1.504(5)
C2 C3 1.388(5)
C2 C7 1.396(5)
C3 H3 0.9300
C3 C4 1.403(7)
C4 H4 0.9300
C4 C5 1.382(8)
C5 H5 0.9300
C5 C6 1.390(6)
C6 H6 0.9300
C6 C7 1.389(5)
C7 C8 1.510(4)
C8 H8 0.9800
C8 C9 1.529(4)
C9 H9 0.9800
C9 C10 1.510(4)
C10 C11 1.385(5)
C10 C15 1.374(5)
C11 H11 0.9300
C11 C12 1.386(5)
C12 H12 0.9300
C12 C13 1.381(6)
C13 H13 0.9300
C13 C14 1.396(6)
C14 H14 0.9300
C14 C15 1.386(4)
C15 C16 1.517(4)
C16 H16A 0.9700
C16 H16B 0.9700
C17 H17 0.9300
C17 C18 1.380(6)
C17 C22 1.406(5)
C18 H18 0.9300
C18 C19 1.382(6)
C19 H19 0.9300
C19 C20 1.376(6)
C20 H20 0.9300
C20 C21 1.395(6)
C21 H21 0.9300
C21 C22 1.392(5)
C23 H23 0.9300
C23 C24 1.395(5)
C23 C28 1.397(5)
C24 H24 0.9300
C24 C25 1.377(7)
C25 H25 0.9300
C25 C26 1.397(7)
C26 H26 0.9300
C26 C27 1.386(5)
C27 H27 0.9300
C27 C28 1.392(5)
C29 C30 1.392(4)
C29 C34 1.406(5)
C30 H30 0.9300
C30 C31 1.385(6)
C31 H31 0.9300
C31 C32 1.373(7)
C32 H32 0.9300
C32 C33 1.392(5)
C33 H33 0.9300
C33 C34 1.385(5)
C35 C36 1.385(5)
C35 C40 1.385(5)
C36 H36 0.9300
C36 C37 1.393(6)
C37 H37 0.9300
C37 C38 1.371(6)
C38 H38 0.9300
C38 C39 1.387(6)
C39 H39 0.9300
C39 C40 1.409(5)
C41 C42 1.401(5)
C41 C46 1.385(5)
C42 H42 0.9300
C42 C43 1.392(5)
C43 H43 0.9300
C43 C44 1.386(7)
C44 H44 0.9300
C44 C45 1.384(7)
C45 H45 0.9300
C45 C46 1.393(5)
C46 H46 0.9300
C47 C48 1.393(5)
C47 C52 1.404(5)
C48 H48 0.9300
C48 C49 1.396(6)
C49 H49 0.9300
C49 C50 1.369(7)
C50 H50 0.9300
C50 C51 1.388(7)
C51 H51 0.9300
C51 C52 1.395(5)
C52 H52 0.9300
C53 H53A 0.9700
C53 H53B 0.9700

loop_
_geom_torsion_atom_site_label_1
_geom_torsion_atom_site_label_2
_geom_torsion_atom_site_label_3
_geom_torsion_atom_site_label_4
_geom_torsion
Ru1 P1 C22 C17 69.2(3)
Ru1 P1 C22 C21 -107.7(3)
Ru1 P1 C28 C23 23.3(3)
Ru1 P1 C28 C27 -162.6(3)
Ru1 P1 C29 C30 -113.4(3)
Ru1 P1 C29 C34 64.9(2)
Ru1 P2 C40 C35 56.1(3)
Ru1 P2 C40 C39 -131.4(3)
Ru1 P2 C41 C42 177.9(2)
Ru1 P2 C41 C46 -1.4(3)
Ru1 P2 C47 C48 -108.5(3)
Ru1 P2 C47 C52 65.1(3)
Ru1 N1 C9 C8 -48.7(3)
Ru1 N1 C9 C10 -171.47(18)
Ru1 N1 C16 C15 161.8(2)
Ru1 N1D C1 C2 151.5(2)
Ru1 N1D C8 C7 -157.7(2)
Ru1 N1D C8 C9 -38.8(3)
Cl1 Ru1 P1 C22 -45.99(12)
Cl1 Ru1 P1 C28 -162.29(13)
Cl1 Ru1 P1 C29 73.54(12)
Cl1 Ru1 P2 C40 -157.01(13)
Cl1 Ru1 P2 C41 -28.64(12)
Cl1 Ru1 P2 C47 87.95(11)
Cl1 Ru1 N1 C9 103.53(18)
Cl1 Ru1 N1 C16 -23.0(3)
Cl1 Ru1 N1D C1 157.2(2)
Cl1 Ru1 N1D C8 -77.73(19)
Cl2 Ru1 P1 C22 128.72(12)
Cl2 Ru1 P1 C28 12.42(13)
Cl2 Ru1 P1 C29 -111.75(12)
Cl2 Ru1 P2 C40 34.37(13)
Cl2 Ru1 P2 C41 162.74(12)
Cl2 Ru1 P2 C47 -80.67(11)
Cl2 Ru1 N1 C9 -73.30(18)
Cl2 Ru1 N1 C16 160.1(3)
Cl2 Ru1 N1D C1 -33.3(2)
Cl2 Ru1 N1D C8 91.68(19)
P1 Ru1 P2 C40 -62.79(13)
P1 Ru1 P2 C41 65.57(12)
P1 Ru1 P2 C47 -177.84(11)
P1 Ru1 N1 C9 17.0(5)
P1 Ru1 N1 C16 -109.5(4)
P1 Ru1 N1D C1 64.4(2)
P1 Ru1 N1D C8 -170.58(19)
P1 C29 C30 C31 176.1(3)
P1 C29 C34 O2 10.0(3)
P1 C29 C34 C33 -173.7(3)
P2 Ru1 P1 C22 -144.13(12)
P2 Ru1 P1 C28 99.57(13)
P2 Ru1 P1 C29 -24.60(12)
P2 Ru1 N1 C9 -159.01(18)
P2 Ru1 N1 C16 74.4(3)
P2 Ru1 N1D C1 -115.6(4)
P2 Ru1 N1D C8 9.4(6)
P2 C41 C42 C43 -176.9(3)
P2 C41 C46 C45 178.3(3)
P2 C47 C48 C49 171.6(4)
P2 C47 C52 C51 -170.9(3)
O2 C35 C36 C37 -175.1(4)
O2 C35 C40 P2 -11.6(4)
O2 C35 C40 C39 175.4(3)
N1 Ru1 P1 C22 39.9(4)
N1 Ru1 P1 C28 -76.4(4)
N1 Ru1 P1 C29 159.4(4)
N1 Ru1 P2 C40 116.45(15)
N1 Ru1 P2 C41 -115.19(13)
N1 Ru1 P2 C47 1.40(13)
N1 Ru1 N1D C1 -114.8(2)
N1 Ru1 N1D C8 10.19(19)
N1 C9 C10 C11 -154.3(3)
N1 C9 C10 C15 20.0(3)
N1D Ru1 P1 C22 35.87(14)
N1D Ru1 P1 C28 -80.43(15)
N1D Ru1 P1 C29 155.40(14)
N1D Ru1 P2 C40 117.2(4)
N1D Ru1 P2 C41 -114.4(4)
N1D Ru1 P2 C47 2.2(5)
N1D Ru1 N1 C9 21.12(19)
N1D Ru1 N1 C16 -105.4(3)
N1D C1 C2 C3 169.4(4)
N1D C1 C2 C7 -15.0(4)
N1D C8 C9 N1 57.4(3)
N1D C8 C9 C10 171.5(3)
C1 N1D C8 C7 -24.0(3)
C1 N1D C8 C9 94.9(3)
C1 C2 C3 C4 174.0(4)
C1 C2 C7 C6 -176.8(3)
C1 C2 C7 C8 -0.2(4)
C2 C3 C4 C5 1.8(7)
C2 C7 C8 N1D 15.2(4)
C2 C7 C8 C9 -100.1(3)
C3 C2 C7 C6 -0.7(6)
C3 C2 C7 C8 175.8(4)
C3 C4 C5 C6 -0.6(8)
C4 C5 C6 C7 -1.4(7)
C5 C6 C7 C2 2.0(6)
C5 C6 C7 C8 -173.7(4)
C6 C7 C8 N1D -168.7(4)
C6 C7 C8 C9 76.0(5)
C7 C2 C3 C4 -1.2(6)
C7 C8 C9 N1 171.5(3)
C7 C8 C9 C10 -74.3(3)
C8 N1D C1 C2 23.9(3)
C8 C9 C10 C11 89.3(4)
C8 C9 C10 C15 -96.4(3)
C9 N1 C16 C15 33.4(3)
C9 C10 C11 C12 174.1(3)
C9 C10 C15 C14 -176.1(3)
C9 C10 C15 C16 1.1(4)
C10 C11 C12 C13 0.1(6)
C10 C15 C16 N1 -21.6(4)
C11 C10 C15 C14 -1.3(5)
C11 C10 C15 C16 175.9(3)
C11 C12 C13 C14 0.2(6)
C12 C13 C14 C15 -1.1(6)
C13 C14 C15 C10 1.6(6)
C13 C14 C15 C16 -175.0(4)
C14 C15 C16 N1 155.2(4)
C15 C10 C11 C12 0.4(5)
C16 N1 C9 C8 89.8(3)
C16 N1 C9 C10 -33.0(3)
C17 C18 C19 C20 -0.3(7)
C18 C17 C22 P1 -178.3(3)
C18 C17 C22 C21 -1.3(5)
C18 C19 C20 C21 -0.8(7)
C19 C20 C21 C22 0.8(6)
C20 C21 C22 P1 177.2(3)
C20 C21 C22 C17 0.2(5)
C22 P1 C28 C23 -99.6(3)
C22 P1 C28 C27 74.5(3)
C22 P1 C29 C30 10.5(3)
C22 P1 C29 C34 -171.1(2)
C22 C17 C18 C19 1.3(6)
C23 C24 C25 C26 -0.8(7)
C24 C23 C28 P1 172.9(3)
C24 C23 C28 C27 -1.3(6)
C24 C25 C26 C27 -0.4(7)
C25 C26 C27 C28 0.8(7)
C26 C27 C28 P1 -174.3(3)
C26 C27 C28 C23 0.1(6)
C28 P1 C22 C17 -159.5(3)
C28 P1 C22 C21 23.7(3)
C28 P1 C29 C30 110.6(3)
C28 P1 C29 C34 -71.0(3)
C28 C23 C24 C25 1.7(6)
C29 P1 C22 C17 -58.5(3)
C29 P1 C22 C21 124.6(3)
C29 P1 C28 C23 155.5(3)
C29 P1 C28 C27 -30.4(3)
C29 C30 C31 C32 -1.2(7)
C30 C29 C34 O2 -171.4(3)
C30 C29 C34 C33 4.8(5)
C30 C31 C32 C33 2.2(7)
C31 C32 C33 C34 0.4(6)
C32 C33 C34 O2 171.9(3)
C32 C33 C34 C29 -4.0(5)
C34 O2 C35 C36 -97.5(4)
C34 O2 C35 C40 87.3(4)
C34 C29 C30 C31 -2.2(5)
C35 O2 C34 C29 -147.9(3)
C35 O2 C34 C33 35.8(5)
C35 C36 C37 C38 0.8(7)
C36 C35 C40 P2 173.4(3)
C36 C35 C40 C39 0.5(5)
C36 C37 C38 C39 -1.8(7)
C37 C38 C39 C40 2.2(7)
C38 C39 C40 P2 -174.2(3)
C38 C39 C40 C35 -1.5(6)
C40 P2 C41 C42 -43.7(3)
C40 P2 C41 C46 137.0(3)
C40 P2 C47 C48 121.7(3)
C40 P2 C47 C52 -64.7(3)
C40 C35 C36 C37 -0.2(6)
C41 P2 C40 C35 -82.5(3)
C41 P2 C40 C39 90.0(3)
C41 P2 C47 C48 22.2(3)
C41 P2 C47 C52 -164.2(3)
C41 C42 C43 C44 -2.2(6)
C42 C41 C46 C45 -0.9(5)
C42 C43 C44 C45 0.7(7)
C43 C44 C45 C46 0.7(7)
C44 C45 C46 C41 -0.6(7)
C46 C41 C42 C43 2.4(6)
C47 P2 C40 C35 176.3(3)
C47 P2 C40 C39 -11.3(3)
C47 P2 C41 C42 56.7(3)
C47 P2 C41 C46 -122.5(3)
C47 C48 C49 C50 -0.9(8)
C48 C47 C52 C51 3.0(6)
C48 C49 C50 C51 2.8(8)
C49 C50 C51 C52 -1.8(8)
C50 C51 C52 C47 -1.2(6)
C52 C47 C48 C49 -2.0(6)
